data_4307166
loop_
_publ_author_name
'Glen P. A. Yap'
'Fernando Jove'
'Juan Urbano'
'Eleuterio Alvarez'
'Swiatoslaw Trofimenko'
'M. Mar D\'iaz-Requejo'
'Pedro J. P\'erez'

_publ_section_title
;
Unusual Polybrominated Polypyrazolylborates and Their Copper(I)
Complexes: Synthesis, Characterization, and Catalytic Activity
;
_journal_name_full 'Inorganic Chemistry'
_journal_page_first 780
_journal_page_last 787
_journal_paper_doi 10.1021/ic061714z
_journal_volume 46
_journal_year 2007
_chemical_formula_moiety 'C30 H22 B Br6 N6 Tl, C H4 O, C H4 O'
_chemical_formula_sum 'C32 H30 B Br6 N6 O2 Tl'
_chemical_formula_weight 1225.26
_chemical_name_systematic
; 
 ? 
;
_space_group_IT_number 147
_symmetry_cell_setting trigonal
_symmetry_space_group_name_Hall '-P 3'
_symmetry_space_group_name_H-M 'P -3'
_atom_sites_solution_hydrogens geom
_atom_sites_solution_primary direct
_atom_sites_solution_secondary difmap
_audit_creation_method SHELXL-97
_cell_angle_alpha 90.00
_cell_angle_beta 90.00
_cell_angle_gamma 120.00
_cell_formula_units_Z 2
_cell_length_a 13.153(2)
_cell_length_b 13.153(2)
_cell_length_c 12.841(5)
_cell_measurement_reflns_used 953
_cell_measurement_temperature 120(2)
_cell_measurement_theta_max 27.86
_cell_measurement_theta_min 3.64
_cell_volume 1923.9(9)
_computing_cell_refinement 'SHELXTL, Sheldrick (2001)'
_computing_data_collection 'SMART, Bruker (2002)'
_computing_data_reduction 'SHELXTL, Sheldrick (2001)'
_computing_molecular_graphics 'SHELXTL, Sheldrick (2001)'
_computing_publication_material 'SHELXTL, Sheldrick (2001)'
_computing_structure_refinement 'SHELXL-97 (Sheldrick, 1997)'
_computing_structure_solution 'SHELXS-97 (Sheldrick, 1990)'
_diffrn_ambient_temperature 120(2)
_diffrn_detector_area_resol_mean 836.6
_diffrn_measured_fraction_theta_full 0.999
_diffrn_measured_fraction_theta_max 0.939
_diffrn_measurement_device_type 'Bruker AXS APEX diffractometer'
_diffrn_measurement_method \w
_diffrn_radiation_monochromator graphite
_diffrn_radiation_source 'fine-focus sealed tube'
_diffrn_radiation_type MoK\a
_diffrn_radiation_wavelength 0.71073
_diffrn_reflns_av_R_equivalents 0.0302
_diffrn_reflns_av_sigmaI/netI 0.0189
_diffrn_reflns_limit_h_max 17
_diffrn_reflns_limit_h_min -16
_diffrn_reflns_limit_k_max 16
_diffrn_reflns_limit_k_min -16
_diffrn_reflns_limit_l_max 16
_diffrn_reflns_limit_l_min -16
_diffrn_reflns_number 18827
_diffrn_reflns_theta_full 25.00
_diffrn_reflns_theta_max 28.16
_diffrn_reflns_theta_min 2.39
_diffrn_standards_decay_% <1
_exptl_absorpt_coefficient_mu 10.466
_exptl_absorpt_correction_T_max 0.2859
_exptl_absorpt_correction_T_min 0.1078
_exptl_absorpt_correction_type multi-scan
_exptl_absorpt_process_details 'SADABS, Sheldrick (2003)'
_exptl_crystal_colour colorless
_exptl_crystal_density_diffrn 2.115
_exptl_crystal_density_method 'not measured'
_exptl_crystal_description block
_exptl_crystal_F_000 1152
_exptl_crystal_size_max 0.20
_exptl_crystal_size_mid 0.18
_exptl_crystal_size_min 0.12
_platon_squeeze_details
;  
 PLATON Reference : Spek, A.L. (2003), J.Appl.Cryst. 36, 7-13
Void space analysis is consistent with four cocrystallized
molecules of methanol solvent in the unit cell.

;
_refine_diff_density_max 1.155
_refine_diff_density_min -0.920
_refine_diff_density_rms 0.079
_refine_ls_extinction_method none
_refine_ls_goodness_of_fit_ref 1.028
_refine_ls_hydrogen_treatment constr
_refine_ls_matrix_type full
_refine_ls_number_parameters 171
_refine_ls_number_reflns 2966
_refine_ls_number_restraints 0
_refine_ls_restrained_S_all 1.028
_refine_ls_R_factor_all 0.0181
_refine_ls_R_factor_gt 0.0173
_refine_ls_shift/su_max 0.001
_refine_ls_shift/su_mean 0.000
_refine_ls_structure_factor_coef Fsqd
_refine_ls_weighting_details 'calc w=1/[\s^2^(Fo^2^)+(0.0197P)^2^+2.1369P] where P=(Fo^2^+2Fc^2^)/3'
_refine_ls_weighting_scheme calc
_refine_ls_wR_factor_gt 0.0429
_refine_ls_wR_factor_ref 0.0432
_reflns_number_gt 2855
_reflns_number_total 2966
_reflns_threshold_expression >2sigma(I)
_cod_data_source_file ic061714zsi20060910_125256.cif
_cod_data_source_block compound_2_(local_labelling_jert052s)
_cod_depositor_comments
;
The following automatic conversions were performed:
'_symmetry_cell_setting' value 'Trigonal' changed to 'trigonal' according
to '/home/saulius/struct/CIF-dictionaries/cif_core.dic' dictionary named
'cif_core.dic' version 2.4.1 from 2010-06-29.

Automatic conversion script
Id: cif_fix_enum 1527 2010-12-29 10:47:43Z saulius 
;
_cod_original_cell_volume 1923.9(8)
_cod_database_code 4307166

loop_
_symmetry_equiv_pos_as_xyz
'x, y, z'
'-y, x-y, z'
'-x+y, -x, z'
'-x, -y, -z'
'y, -x+y, -z'
'x-y, x, -z'

loop_
_atom_site_label
_atom_site_type_symbol
_atom_site_fract_x
_atom_site_fract_y
_atom_site_fract_z
_atom_site_U_iso_or_equiv
_atom_site_adp_type
_atom_site_occupancy
_atom_site_symmetry_multiplicity
_atom_site_calc_flag
_atom_site_refinement_flags
_atom_site_disorder_assembly
_atom_site_disorder_group
Tl Tl 0.6667 0.3333 0.357792(10) 0.02065(5) Uani 1 3 d S . .
B B 0.6667 0.3333 0.6484(3) 0.0166(7) Uani 1 3 d S . .
H1 H 0.6667 0.3333 0.734(3) 0.020 Uiso 1 3 d S . .
N1 N 0.64674(16) 0.45669(15) 0.50660(13) 0.0173(3) Uani 1 1 d . . .
N2 N 0.66425(15) 0.44324(15) 0.60976(13) 0.0166(3) Uani 1 1 d . . .
Br1 Br 0.632181(19) 0.61554(2) 0.371974(16) 0.02278(6) Uani 1 1 d . . .
Br2 Br 0.66649(3) 0.74989(2) 0.626756(19) 0.03321(7) Uani 1 1 d . . .
C1 C 0.64885(18) 0.55790(19) 0.50039(16) 0.0182(4) Uani 1 1 d . . .
C2 C 0.66709(19) 0.61184(18) 0.59667(17) 0.0198(4) Uani 1 1 d . . .
C3 C 0.67698(18) 0.53687(19) 0.66602(16) 0.0184(4) Uani 1 1 d . A .
C4 C 0.6981(2) 0.55104(19) 0.77914(16) 0.0219(4) Uani 1 1 d . . .
C7 C 0.7422(3) 0.5828(3) 0.9944(2) 0.0471(8) Uani 1 1 d . . .
C5 C 0.7954(3) 0.6480(3) 0.8159(3) 0.0312(8) Uani 0.751(4) 1 d P A 1
H5A H 0.8486 0.7056 0.7686 0.037 Uiso 0.751(4) 1 calc PR A 1
C6 C 0.8174(4) 0.6633(4) 0.9227(3) 0.0443(10) Uani 0.751(4) 1 d P A 1
H6A H 0.8862 0.7312 0.9467 0.053 Uiso 0.751(4) 1 calc PR A 1
C8 C 0.6385(4) 0.4876(4) 0.9557(3) 0.0434(10) Uani 0.751(4) 1 d P A 1
H8A H 0.5823 0.4334 1.0034 0.052 Uiso 0.751(4) 1 calc PR A 1
C9 C 0.6154(3) 0.4701(3) 0.8497(2) 0.0313(8) Uani 0.751(4) 1 d P A 1
H9A H 0.5449 0.4046 0.8252 0.038 Uiso 0.751(4) 1 calc PR A 1
C5A C 0.7944(8) 0.5376(7) 0.8245(6) 0.0186(18) Uani 0.249(4) 1 d P A 2
H5AA H 0.8412 0.5188 0.7811 0.022 Uiso 0.249(4) 1 calc PR A 2
C6A C 0.8160(8) 0.5530(9) 0.9315(7) 0.026(2) Uani 0.249(4) 1 d P A 2
H6AA H 0.8769 0.5443 0.9623 0.031 Uiso 0.249(4) 1 calc PR A 2
C8A C 0.6615(9) 0.5952(9) 0.9519(7) 0.033(2) Uani 0.249(4) 1 d P A 2
H8AA H 0.6147 0.6146 0.9947 0.039 Uiso 0.249(4) 1 calc PR A 2
C9A C 0.6393(8) 0.5818(8) 0.8467(7) 0.0232(19) Uani 0.249(4) 1 d P A 2
H9AA H 0.5795 0.5949 0.8200 0.028 Uiso 0.249(4) 1 calc PR A 2
C10 C 0.7676(5) 0.5990(4) 1.1101(2) 0.0789(14) Uani 1 1 d . A .
H10A H 0.7140 0.6204 1.1438 0.118 Uiso 1 1 calc R . .
H10B H 0.8488 0.6615 1.1213 0.118 Uiso 1 1 calc R . .
H10C H 0.7563 0.5255 1.1401 0.118 Uiso 1 1 calc R . .

loop_
_atom_site_aniso_label
_atom_site_aniso_U_11
_atom_site_aniso_U_22
_atom_site_aniso_U_33
_atom_site_aniso_U_23
_atom_site_aniso_U_13
_atom_site_aniso_U_12
Tl 0.02515(6) 0.02515(6) 0.01165(7) 0.000 0.000 0.01258(3)
B 0.0174(11) 0.0174(11) 0.0149(18) 0.000 0.000 0.0087(6)
N1 0.0197(8) 0.0207(9) 0.0124(8) 0.0017(6) 0.0011(6) 0.0108(7)
N2 0.0204(9) 0.0191(8) 0.0114(8) -0.0010(6) -0.0003(6) 0.0108(7)
Br1 0.02128(11) 0.02987(12) 0.02021(11) 0.00806(8) 0.00131(8) 0.01506(9)
Br2 0.05245(16) 0.02881(13) 0.03120(13) -0.00482(9) -0.00546(11) 0.02993(12)
C1 0.0160(9) 0.0221(10) 0.0178(9) 0.0040(8) 0.0007(7) 0.0105(8)
C2 0.0208(10) 0.0184(10) 0.0231(10) -0.0012(8) 0.0005(8) 0.0120(9)
C3 0.0171(9) 0.0198(10) 0.0186(10) -0.0014(8) 0.0008(8) 0.0095(8)
C4 0.0302(12) 0.0228(11) 0.0169(10) -0.0033(8) -0.0004(8) 0.0164(10)
C7 0.077(2) 0.0453(17) 0.0171(12) -0.0077(11) -0.0035(13) 0.0289(17)
C5 0.0393(19) 0.0289(17) 0.0244(16) -0.0061(13) -0.0034(14) 0.0162(15)
C6 0.059(3) 0.037(2) 0.0300(19) -0.0139(16) -0.0133(17) 0.0192(19)
C8 0.065(3) 0.047(2) 0.0206(16) 0.0017(15) 0.0101(17) 0.029(2)
C9 0.0389(19) 0.0339(18) 0.0222(15) -0.0016(13) 0.0060(13) 0.0192(15)
C5A 0.025(4) 0.020(4) 0.007(3) -0.002(3) -0.002(3) 0.009(3)
C6A 0.028(5) 0.033(5) 0.014(4) -0.006(3) -0.007(3) 0.013(4)
C8A 0.036(6) 0.038(6) 0.021(5) -0.009(4) 0.009(4) 0.016(5)
C9A 0.024(4) 0.022(4) 0.024(4) -0.004(3) 0.000(3) 0.012(4)
C10 0.132(4) 0.077(3) 0.0181(14) -0.0113(16) -0.0095(19) 0.045(3)

loop_
_atom_type_symbol
_atom_type_description
_atom_type_scat_dispersion_real
_atom_type_scat_dispersion_imag
_atom_type_scat_source
C C 0.0033 0.0016 'International Tables Vol C Tables 4.2.6.8 and 6.1.1.4'
H H 0.0000 0.0000 'International Tables Vol C Tables 4.2.6.8 and 6.1.1.4'
B B 0.0013 0.0007 'International Tables Vol C Tables 4.2.6.8 and 6.1.1.4'
N N 0.0061 0.0033 'International Tables Vol C Tables 4.2.6.8 and 6.1.1.4'
Br Br -0.2901 2.4595 'International Tables Vol C Tables 4.2.6.8 and 6.1.1.4'
Tl Tl -2.8358 9.6688 'International Tables Vol C Tables 4.2.6.8 and 6.1.1.4'
O O 0.0106 0.0060 'International Tables Vol C Tables 4.2.6.8 and 6.1.1.4'

loop_
_geom_angle_atom_site_label_1
_geom_angle_atom_site_label_2
_geom_angle_atom_site_label_3
_geom_angle
_geom_angle_site_symmetry_1
_geom_angle_site_symmetry_3
_geom_angle_publ_flag
N1 Tl N1 72.06(6) 3_665 2_655 ?
N1 Tl N1 72.06(6) 3_665 . ?
N1 Tl N1 72.06(6) 2_655 . ?
N2 B N2 110.18(15) 3_665 2_655 ?
N2 B N2 110.18(15) 3_665 . ?
N2 B N2 110.18(15) 2_655 . ?
C1 N1 N2 105.56(17) . . ?
C1 N1 Tl 128.78(14) . . ?
N2 N1 Tl 123.57(12) . . ?
C3 N2 N1 110.36(17) . . ?
C3 N2 B 128.7(2) . . ?
N1 N2 B 121.0(2) . . ?
N1 C1 C2 111.93(18) . . ?
N1 C1 Br1 120.91(16) . . ?
C2 C1 Br1 127.14(17) . . ?
C3 C2 C1 105.28(18) . . ?
C3 C2 Br2 127.62(17) . . ?
C1 C2 Br2 126.95(16) . . ?
N2 C3 C2 106.86(18) . . ?
N2 C3 C4 124.52(19) . . ?
C2 C3 C4 128.6(2) . . ?
C9A C4 C5 84.7(4) . . ?
C9A C4 C9 58.1(4) . . ?
C5 C4 C9 119.6(3) . . ?
C9A C4 C3 124.8(4) . . ?
C5 C4 C3 119.3(2) . . ?
C9 C4 C3 120.9(2) . . ?
C9A C4 C5A 115.8(5) . . ?
C5 C4 C5A 61.1(4) . . ?
C9 C4 C5A 92.3(4) . . ?
C3 C4 C5A 119.4(4) . . ?
C8A C7 C6 86.5(5) . . ?
C8A C7 C8 57.5(5) . . ?
C6 C7 C8 116.9(3) . . ?
C8A C7 C6A 120.4(6) . . ?
C6 C7 C6A 61.2(4) . . ?
C8 C7 C6A 92.6(4) . . ?
C8A C7 C10 122.8(5) . . ?
C6 C7 C10 121.6(3) . . ?
C8 C7 C10 121.4(3) . . ?
C6A C7 C10 116.8(5) . . ?
C4 C5 C6 120.4(3) . . ?
C7 C6 C5 121.9(4) . . ?
C9 C8 C7 122.0(3) . . ?
C8 C9 C4 118.9(3) . . ?
C6A C5A C4 119.5(7) . . ?
C5A C6A C7 118.0(8) . . ?
C7 C8A C9A 122.8(8) . . ?
C4 C9A C8A 123.5(8) . . ?

loop_
_geom_bond_atom_site_label_1
_geom_bond_atom_site_label_2
_geom_bond_distance
_geom_bond_site_symmetry_2
_geom_bond_publ_flag
Tl N1 2.6034(18) 3_665 ?
Tl N1 2.6034(18) 2_655 ?
Tl N1 2.6034(18) . ?
B N2 1.544(2) 3_665 ?
B N2 1.544(2) 2_655 ?
B N2 1.544(2) . ?
N1 C1 1.320(3) . ?
N1 N2 1.371(2) . ?
N2 C3 1.364(3) . ?
Br1 C1 1.873(2) . ?
Br2 C2 1.860(2) . ?
C1 C2 1.385(3) . ?
C2 C3 1.382(3) . ?
C3 C4 1.473(3) . ?
C4 C9A 1.352(9) . ?
C4 C5 1.363(4) . ?
C4 C9 1.406(4) . ?
C4 C5A 1.483(9) . ?
C7 C8A 1.275(12) . ?
C7 C6 1.379(5) . ?
C7 C8 1.402(6) . ?
C7 C6A 1.460(10) . ?
C7 C10 1.514(4) . ?
C5 C6 1.395(5) . ?
C8 C9 1.389(5) . ?
C5A C6A 1.397(11) . ?
C8A C9A 1.374(13) . ?

loop_
_geom_torsion_atom_site_label_1
_geom_torsion_atom_site_label_2
_geom_torsion_atom_site_label_3
_geom_torsion_atom_site_label_4
_geom_torsion
_geom_torsion_site_symmetry_1
_geom_torsion_site_symmetry_2
_geom_torsion_site_symmetry_3
_geom_torsion_site_symmetry_4
_geom_torsion_publ_flag
N1 Tl N1 C1 131.0(2) 3_665 . . . ?
N1 Tl N1 C1 -152.6(2) 2_655 . . . ?
N1 Tl N1 N2 -30.12(12) 3_665 . . . ?
N1 Tl N1 N2 46.26(11) 2_655 . . . ?
C1 N1 N2 C3 0.0(2) . . . . ?
Tl N1 N2 C3 164.83(13) . . . . ?
C1 N1 N2 B 179.59(15) . . . . ?
Tl N1 N2 B -15.6(2) . . . . ?
N2 B N2 C3 -110.1(3) 3_665 . . . ?
N2 B N2 C3 128.1(3) 2_655 . . . ?
N2 B N2 N1 70.4(2) 3_665 . . . ?
N2 B N2 N1 -51.4(2) 2_655 . . . ?
N2 N1 C1 C2 -0.1(2) . . . . ?
Tl N1 C1 C2 -163.85(14) . . . . ?
N2 N1 C1 Br1 178.43(13) . . . . ?
Tl N1 C1 Br1 14.7(3) . . . . ?
N1 C1 C2 C3 0.2(3) . . . . ?
Br1 C1 C2 C3 -178.27(16) . . . . ?
N1 C1 C2 Br2 -175.54(16) . . . . ?
Br1 C1 C2 Br2 6.0(3) . . . . ?
N1 N2 C3 C2 0.1(2) . . . . ?
B N2 C3 C2 -179.44(16) . . . . ?
N1 N2 C3 C4 -179.45(19) . . . . ?
B N2 C3 C4 1.0(3) . . . . ?
C1 C2 C3 N2 -0.2(2) . . . . ?
Br2 C2 C3 N2 175.52(16) . . . . ?
C1 C2 C3 C4 179.4(2) . . . . ?
Br2 C2 C3 C4 -5.0(3) . . . . ?
N2 C3 C4 C9A -132.5(5) . . . . ?
C2 C3 C4 C9A 48.1(6) . . . . ?
N2 C3 C4 C5 122.4(3) . . . . ?
C2 C3 C4 C5 -57.0(4) . . . . ?
N2 C3 C4 C9 -61.9(3) . . . . ?
C2 C3 C4 C9 118.6(3) . . . . ?
N2 C3 C4 C5A 51.1(5) . . . . ?
C2 C3 C4 C5A -128.3(4) . . . . ?
C9A C4 C5 C6 52.9(5) . . . . ?
C9 C4 C5 C6 4.4(5) . . . . ?
C3 C4 C5 C6 -179.9(3) . . . . ?
C5A C4 C5 C6 -70.5(5) . . . . ?
C8A C7 C6 C5 -54.1(6) . . . . ?
C8 C7 C6 C5 -3.6(6) . . . . ?
C6A C7 C6 C5 73.6(5) . . . . ?
C10 C7 C6 C5 179.0(4) . . . . ?
C4 C5 C6 C7 -0.7(6) . . . . ?
C8A C7 C8 C9 70.3(6) . . . . ?
C6 C7 C8 C9 4.2(6) . . . . ?
C6A C7 C8 C9 -54.6(6) . . . . ?
C10 C7 C8 C9 -178.4(4) . . . . ?
C7 C8 C9 C4 -0.6(6) . . . . ?
C9A C4 C9 C8 -65.1(6) . . . . ?
C5 C4 C9 C8 -3.8(5) . . . . ?
C3 C4 C9 C8 -179.4(3) . . . . ?
C5A C4 C9 C8 54.0(5) . . . . ?
C9A C4 C5A C6A 2.1(10) . . . . ?
C5 C4 C5A C6A 69.6(7) . . . . ?
C9 C4 C5A C6A -53.3(8) . . . . ?
C3 C4 C5A C6A 178.9(6) . . . . ?
C4 C5A C6A C7 -0.4(12) . . . . ?
C8A C7 C6A C5A -0.7(12) . . . . ?
C6 C7 C6A C5A -66.9(8) . . . . ?
C8 C7 C6A C5A 52.6(8) . . . . ?
C10 C7 C6A C5A -180.0(7) . . . . ?
C6 C7 C8A C9A 53.4(10) . . . . ?
C8 C7 C8A C9A -71.8(9) . . . . ?
C6A C7 C8A C9A 0.0(14) . . . . ?
C10 C7 C8A C9A 179.2(8) . . . . ?
C5 C4 C9A C8A -57.2(9) . . . . ?
C9 C4 C9A C8A 72.8(9) . . . . ?
C3 C4 C9A C8A -179.5(7) . . . . ?
C5A C4 C9A C8A -3.0(11) . . . . ?
C7 C8A C9A C4 2.0(15) . . . . ?

loop_
_platon_squeeze_void_nr
_platon_squeeze_void_average_x
_platon_squeeze_void_average_y
_platon_squeeze_void_average_z
_platon_squeeze_void_volume
_platon_squeeze_void_count_electrons
1 0.000 0.000 -0.009 283.1 75.1
